data_7033030
loop_
_publ_author_name
'Lin, Shuang-Yan'
'Wang, Chao'
'Zhao, Lang'
'Wu, Jianfeng'
'Tang, Jinkui'

_publ_section_title
;
 Chiral mononuclear lanthanide complexes and the field-induced single-ion
 magnet behaviour of a Dy analogue.
;
_journal_issue 1
_journal_name_full 'Dalton transactions (Cambridge, England : 2003)'
_journal_page_first 223
_journal_page_last 229
_journal_paper_doi 10.1039/c4dt02889a
_journal_volume 44
_journal_year 2015
_chemical_absolute_configuration syn
_chemical_formula_sum 'C54 H87 Dy N10 O8 S4'
_chemical_formula_weight 1295.08
_space_group_IT_number 1
_symmetry_cell_setting triclinic
_symmetry_space_group_name_Hall 'P 1'
_symmetry_space_group_name_H-M 'P 1'
_atom_sites_solution_hydrogens geom
_atom_sites_solution_primary direct
_atom_sites_solution_secondary difmap
_audit_creation_method SHELXL-97
_cell_angle_alpha 106.8860(10)
_cell_angle_beta 98.2390(10)
_cell_angle_gamma 94.4270(10)
_cell_formula_units_Z 1
_cell_length_a 10.2956(7)
_cell_length_b 11.6900(8)
_cell_length_c 13.6363(9)
_cell_measurement_reflns_used 5864
_cell_measurement_temperature 185(2)
_cell_measurement_theta_max 26.10
_cell_measurement_theta_min 2.55
_cell_volume 1541.95(18)
_computing_cell_refinement 'Bruker SAINT'
_computing_data_collection 'Bruker APEX2'
_computing_data_reduction 'Bruker SAINT'
_computing_molecular_graphics 'Bruker SHELXTL'
_computing_publication_material 'Bruker SHELXTL'
_computing_structure_refinement 'SHELXL-97 (Sheldrick, 1997)'
_computing_structure_solution 'SHELXS-97 (Sheldrick, 1990)'
_diffrn_ambient_temperature 185(2)
_diffrn_measured_fraction_theta_full 0.981
_diffrn_measured_fraction_theta_max 0.981
_diffrn_measurement_device_type 'Bruker APEX-II CCD'
_diffrn_measurement_method '\f and \w scans'
_diffrn_radiation_monochromator graphite
_diffrn_radiation_source 'fine-focus sealed tube'
_diffrn_radiation_type MoK\a
_diffrn_radiation_wavelength 0.71073
_diffrn_reflns_av_R_equivalents 0.0243
_diffrn_reflns_av_unetI/netI 0.0759
_diffrn_reflns_limit_h_max 12
_diffrn_reflns_limit_h_min -12
_diffrn_reflns_limit_k_max 11
_diffrn_reflns_limit_k_min -14
_diffrn_reflns_limit_l_max 16
_diffrn_reflns_limit_l_min -14
_diffrn_reflns_number 8591
_diffrn_reflns_theta_full 26.13
_diffrn_reflns_theta_max 26.13
_diffrn_reflns_theta_min 2.01
_exptl_absorpt_coefficient_mu 1.405
_exptl_absorpt_correction_T_max 0.8385
_exptl_absorpt_correction_T_min 0.7569
_exptl_absorpt_correction_type multi-scan
_exptl_absorpt_process_details '(Sadabs;bruker 2000)'
_exptl_crystal_colour colourless
_exptl_crystal_density_diffrn 1.395
_exptl_crystal_density_method 'not measured'
_exptl_crystal_description stick
_exptl_crystal_F_000 675
_exptl_crystal_size_max 0.21
_exptl_crystal_size_mid 0.15
_exptl_crystal_size_min 0.13
_refine_diff_density_max 1.930
_refine_diff_density_min -1.295
_refine_diff_density_rms 0.128
_refine_ls_abs_structure_details 'Flack H D (1983), Acta Cryst. A39, 876-881'
_refine_ls_abs_structure_Flack 0.001(19)
_refine_ls_extinction_method none
_refine_ls_goodness_of_fit_ref 1.049
_refine_ls_hydrogen_treatment constr
_refine_ls_matrix_type full
_refine_ls_number_parameters 698
_refine_ls_number_reflns 7156
_refine_ls_number_restraints 50
_refine_ls_restrained_S_all 1.066
_refine_ls_R_factor_all 0.0533
_refine_ls_R_factor_gt 0.0523
_refine_ls_shift/su_max 0.021
_refine_ls_shift/su_mean 0.001
_refine_ls_structure_factor_coef Fsqd
_refine_ls_weighting_details 'calc w=1/[\s^2^(Fo^2^)+(0.0850P)^2^+0.0000P] where P=(Fo^2^+2Fc^2^)/3'
_refine_ls_weighting_scheme calc
_refine_ls_wR_factor_gt 0.1322
_refine_ls_wR_factor_ref 0.1335
_reflns_number_gt 7070
_reflns_number_total 7156
_reflns_threshold_expression >2sigma(I)
_cod_data_source_file c4dt02889a2.cif
_cod_data_source_block R-Dy1
_cod_depositor_comments
;
 Marking attached hydrogen atoms.

 Antanas Vaitkus,
 2017-07-12

 Adding full bibliography for 7033030--7033035.cif.
;
_cod_original_sg_symbol_H-M p1
_cod_database_code 7033030

loop_
_symmetry_equiv_pos_as_xyz
'x, y, z'

loop_
_atom_site_label
_atom_site_type_symbol
_atom_site_fract_x
_atom_site_fract_y
_atom_site_fract_z
_atom_site_U_iso_or_equiv
_atom_site_adp_type
_atom_site_occupancy
_atom_site_symmetry_multiplicity
_atom_site_calc_flag
_atom_site_refinement_flags
_atom_site_attached_hydrogens
Dy1 Dy 0.918787(19) -0.059371(19) 0.474661(19) 0.02769(12) Uani 1 1 d . 0
N1 N 0.8872(9) 0.2435(8) 0.7482(7) 0.041(2) Uani 1 1 d . 0
H1A H 0.9171 0.1895 0.6950 0.049 Uiso 1 1 calc R 0
H1B H 0.8990 0.3182 0.7387 0.049 Uiso 1 1 calc R 0
N2 N 1.1284(9) 0.1180(7) 0.7629(6) 0.0357(19) Uani 1 1 d . 0
H2A H 1.1248 0.0614 0.7976 0.043 Uiso 1 1 calc R 0
H2B H 1.0577 0.0964 0.7088 0.043 Uiso 1 1 calc R 0
N3 N 1.1015(9) 0.1346(7) 0.3237(6) 0.0326(18) Uani 1 1 d . 0
H3A H 1.0391 0.1314 0.2671 0.039 Uiso 1 1 calc R 0
H3B H 1.0782 0.0701 0.3460 0.039 Uiso 1 1 calc R 0
N4 N 1.2232(7) -0.0962(7) 0.2755(6) 0.0301(17) Uani 1 1 d . 0
H4A H 1.1644 -0.0723 0.3201 0.036 Uiso 1 1 calc R 0
H4B H 1.3037 -0.0942 0.3156 0.036 Uiso 1 1 calc R 0
N5 N 0.7108(8) -0.1569(7) 0.3459(6) 0.0307(17) Uani 1 1 d . 0
H5 H 0.6441 -0.1163 0.3740 0.037 Uiso 1 1 calc R 0
N6 N 0.8084(8) -0.2423(8) 0.5079(7) 0.0327(18) Uani 1 1 d . 0
H6 H 0.8620 -0.3019 0.4856 0.039 Uiso 1 1 calc R 0
N7 N 1.0903(10) -0.1686(10) 0.5277(10) 0.048(3) Uani 1 1 d . 0
N8 N 0.7975(10) 0.1040(9) 0.4479(8) 0.043(2) Uani 1 1 d . 0
N9 N 0.1805(14) 0.5523(13) 0.8334(11) 0.080(4) Uani 1 1 d . 0
N10 N 0.942(3) 0.033(3) 0.0057(19) 0.184(11) Uani 1 1 d DU 0
O1 O 0.8771(10) 0.0178(9) 0.6360(8) 0.037(3) Uani 1 1 d . 0
O2 O 1.0866(7) 0.0852(6) 0.5236(6) 0.0387(16) Uani 1 1 d . 0
O3 O 0.9880(10) -0.1095(9) 0.3248(8) 0.033(2) Uani 1 1 d . 0
O4 O 0.9600(11) 0.4467(10) 0.7006(7) 0.072(3) Uani 1 1 d . 1
O5 O 0.0037(11) 0.5404(9) 0.3357(9) 0.071(3) Uani 1 1 d . 1
O6 O 0.4611(10) 0.9653(12) 0.4218(9) 0.078(4) Uani 1 1 d D 1
O7 O 0.1029(16) 0.9494(12) 0.8630(11) 0.107(4) Uani 1 1 d DU 1
O8 O 0.625(3) 0.341(3) 1.0134(19) 0.212(10) Uani 1 1 d DU 1
S1 S 1.2746(9) -0.3140(9) 0.5711(8) 0.187(4) Uani 1 1 d U 0
S2 S 0.5917(4) 0.2440(4) 0.4746(4) 0.0808(13) Uani 1 1 d . 0
S3 S 0.4004(5) 0.6462(5) 0.9882(4) 0.0947(15) Uani 1 1 d . 0
S4 S 0.8412(12) 0.1545(10) 0.1733(8) 0.185(4) Uani 1 1 d DU 0
C1 C 0.7760(10) -0.0123(10) 0.6813(8) 0.037(2) Uani 1 1 d . 0
C2 C 0.7435(10) -0.1284(10) 0.6784(8) 0.037(2) Uani 1 1 d . 0
C3 C 0.6434(15) -0.1564(14) 0.7293(11) 0.051(4) Uani 1 1 d . 0
H3 H 0.6193 -0.2383 0.7242 0.061 Uiso 1 1 calc R 0
C4 C 0.5801(15) -0.0718(15) 0.7850(12) 0.063(4) Uani 1 1 d . 0
C5 C 0.6157(13) 0.0482(14) 0.7928(10) 0.065(4) Uani 1 1 d . 0
H5A H 0.5752 0.1091 0.8363 0.079 Uiso 1 1 calc R 0
C6 C 0.7076(12) 0.0806(14) 0.7393(11) 0.041(3) Uani 1 1 d . 0
C7 C 0.477(2) -0.103(2) 0.8489(19) 0.119(9) Uani 1 1 d . 0
H7A H 0.5161 -0.1479 0.8940 0.179 Uiso 1 1 calc R 0
H7B H 0.3991 -0.1531 0.8013 0.179 Uiso 1 1 calc R 0
H7C H 0.4503 -0.0289 0.8917 0.179 Uiso 1 1 calc R 0
C8 C 0.7391(10) 0.2071(10) 0.7410(9) 0.044(3) Uani 1 1 d . 0
H8A H 0.7083 0.2612 0.8013 0.053 Uiso 1 1 calc R 0
H8B H 0.6903 0.2181 0.6770 0.053 Uiso 1 1 calc R 0
C9 C 0.9682(11) 0.2479(9) 0.8484(8) 0.040(2) Uani 1 1 d . 0
H9 H 0.9339 0.1783 0.8701 0.048 Uiso 1 1 calc R 0
C10 C 0.9555(14) 0.3645(11) 0.9309(9) 0.053(3) Uani 1 1 d . 0
H10D H 0.8617 0.3666 0.9394 0.064 Uiso 1 1 calc R 0
H10E H 0.9825 0.4338 0.9072 0.064 Uiso 1 1 calc R 0
C11 C 1.0406(17) 0.3773(12) 1.0361(9) 0.065(4) Uani 1 1 d . 0
H11A H 1.0318 0.4549 1.0872 0.078 Uiso 1 1 calc R 0
H11B H 1.0107 0.3113 1.0628 0.078 Uiso 1 1 calc R 0
C12 C 1.1848(15) 0.3720(11) 1.0218(9) 0.059(4) Uani 1 1 d . 0
H12A H 1.2156 0.4418 1.0002 0.071 Uiso 1 1 calc R 0
H12B H 1.2402 0.3776 1.0891 0.071 Uiso 1 1 calc R 0
C13 C 1.2019(13) 0.2563(12) 0.9407(9) 0.055(3) Uani 1 1 d . 0
H13A H 1.1809 0.1871 0.9661 0.066 Uiso 1 1 calc R 0
H13B H 1.2953 0.2586 0.9308 0.066 Uiso 1 1 calc R 0
C14 C 1.1128(11) 0.2384(9) 0.8364(8) 0.040(2) Uani 1 1 d . 0
H14 H 1.1433 0.3028 0.8071 0.048 Uiso 1 1 calc R 0
C15 C 1.2509(10) 0.1134(10) 0.7190(9) 0.039(2) Uani 1 1 d . 0
H15A H 1.2531 0.0304 0.6741 0.046 Uiso 1 1 calc R 0
H15B H 1.3276 0.1334 0.7765 0.046 Uiso 1 1 calc R 0
C16 C 1.2638(12) 0.2022(13) 0.6539(10) 0.030(3) Uani 1 1 d . 0
C17 C 1.3598(14) 0.3017(12) 0.6923(11) 0.036(3) Uani 1 1 d . 0
H17 H 1.4159 0.3137 0.7571 0.043 Uiso 1 1 calc R 0
C18 C 1.3753(12) 0.3822(11) 0.6390(11) 0.044(3) Uani 1 1 d . 0
C19 C 1.2899(18) 0.3621(15) 0.5459(15) 0.048(5) Uani 1 1 d . 0
H19 H 1.2981 0.4178 0.5078 0.057 Uiso 1 1 calc R 0
C20 C 1.1912(14) 0.2621(12) 0.5054(11) 0.030(3) Uani 1 1 d . 0
C21 C 1.1787(11) 0.1801(9) 0.5611(12) 0.033(3) Uani 1 1 d . 0
C22 C 1.4795(14) 0.4910(12) 0.6810(11) 0.065(4) Uani 1 1 d . 0
H22A H 1.5676 0.4644 0.6825 0.097 Uiso 1 1 calc R 0
H22B H 1.4693 0.5361 0.7516 0.097 Uiso 1 1 calc R 0
H22C H 1.4693 0.5428 0.6360 0.097 Uiso 1 1 calc R 0
C23 C 1.0969(11) 0.2486(9) 0.4090(8) 0.037(2) Uani 1 1 d . 0
H23A H 1.1167 0.3184 0.3839 0.045 Uiso 1 1 calc R 0
H23B H 1.0062 0.2498 0.4251 0.045 Uiso 1 1 calc R 0
C24 C 1.2355(10) 0.1208(9) 0.2884(8) 0.038(2) Uani 1 1 d . 0
H24 H 1.3065 0.1389 0.3510 0.045 Uiso 1 1 calc R 0
C25 C 1.2623(12) 0.2096(10) 0.2274(9) 0.045(3) Uani 1 1 d . 0
H25A H 1.1880 0.1959 0.1690 0.054 Uiso 1 1 calc R 0
H25B H 1.2654 0.2928 0.2738 0.054 Uiso 1 1 calc R 0
C26 C 1.3884(13) 0.1981(11) 0.1853(11) 0.058(3) Uani 1 1 d . 0
H26A H 1.3992 0.2560 0.1457 0.070 Uiso 1 1 calc R 0
H26B H 1.4643 0.2172 0.2434 0.070 Uiso 1 1 calc R 0
C27 C 1.3862(13) 0.0728(13) 0.1158(12) 0.061(4) Uani 1 1 d . 0
H27A H 1.4709 0.0650 0.0894 0.073 Uiso 1 1 calc R 0
H27B H 1.3140 0.0561 0.0553 0.073 Uiso 1 1 calc R 0
C28 C 1.3656(11) -0.0186(10) 0.1733(11) 0.046(3) Uani 1 1 d . 0
H28A H 1.4417 -0.0061 0.2303 0.055 Uiso 1 1 calc R 0
H28B H 1.3618 -0.1009 0.1249 0.055 Uiso 1 1 calc R 0
C29 C 1.2374(13) -0.0074(10) 0.2189(10) 0.033(3) Uani 1 1 d . 0
H29 H 1.1612 -0.0267 0.1600 0.039 Uiso 1 1 calc R 0
C30 C 1.1768(13) -0.2253(12) 0.2096(11) 0.037(3) Uani 1 1 d . 0
H30A H 1.1851 -0.2796 0.2533 0.044 Uiso 1 1 calc R 0
H30B H 1.2312 -0.2502 0.1546 0.044 Uiso 1 1 calc R 0
C31 C 1.0307(11) -0.2321(8) 0.1602(8) 0.034(2) Uani 1 1 d . 0
C32 C 0.9854(10) -0.2958(8) 0.0564(8) 0.034(2) Uani 1 1 d . 0
H32 H 1.0465 -0.3318 0.0145 0.041 Uiso 1 1 calc R 0
C33 C 0.8545(10) -0.3079(9) 0.0126(8) 0.037(2) Uani 1 1 d . 0
C34 C 0.7675(9) -0.2583(9) 0.0767(8) 0.035(2) Uani 1 1 d . 0
H34 H 0.6759 -0.2687 0.0485 0.042 Uiso 1 1 calc R 0
C35 C 0.8097(9) -0.1937(9) 0.1807(7) 0.0294(19) Uani 1 1 d . 0
C36 C 0.9410(9) -0.1777(8) 0.2241(7) 0.0285(19) Uani 1 1 d . 0
C37 C 0.8048(12) -0.3697(13) -0.1030(9) 0.055(3) Uani 1 1 d . 0
H37A H 0.8175 -0.4551 -0.1202 0.083 Uiso 1 1 calc R 0
H37B H 0.8543 -0.3312 -0.1436 0.083 Uiso 1 1 calc R 0
H37C H 0.7105 -0.3627 -0.1196 0.083 Uiso 1 1 calc R 0
C38 C 0.7108(9) -0.1311(10) 0.2449(8) 0.035(2) Uani 1 1 d . 0
H38A H 0.7308 -0.0430 0.2593 0.042 Uiso 1 1 calc R 0
H38B H 0.6209 -0.1562 0.2029 0.042 Uiso 1 1 calc R 0
C39 C 0.6720(10) -0.2838(9) 0.3376(9) 0.030(2) Uani 1 1 d . 0
H39 H 0.7394 -0.3322 0.3054 0.036 Uiso 1 1 calc R 0
C40 C 0.5361(16) -0.3345(16) 0.2678(11) 0.045(4) Uani 1 1 d . 0
H40A H 0.5407 -0.3367 0.1952 0.054 Uiso 1 1 calc R 0
H40B H 0.4687 -0.2822 0.2925 0.054 Uiso 1 1 calc R 0
C41 C 0.497(2) -0.4660(17) 0.2723(14) 0.065(5) Uani 1 1 d . 0
H41A H 0.4058 -0.4959 0.2332 0.078 Uiso 1 1 calc R 0
H41B H 0.5571 -0.5199 0.2375 0.078 Uiso 1 1 calc R 0
C42 C 0.502(2) -0.4723(18) 0.3825(16) 0.062(6) Uani 1 1 d . 0
H42A H 0.4348 -0.4263 0.4152 0.074 Uiso 1 1 calc R 0
H42B H 0.4827 -0.5572 0.3807 0.074 Uiso 1 1 calc R 0
C43 C 0.6328(17) -0.4228(14) 0.4441(13) 0.043(4) Uani 1 1 d . 0
H43A H 0.6985 -0.4744 0.4150 0.052 Uiso 1 1 calc R 0
H43B H 0.6328 -0.4249 0.5161 0.052 Uiso 1 1 calc R 0
C44 C 0.6743(12) -0.2960(11) 0.4469(9) 0.034(3) Uani 1 1 d . 0
H44 H 0.6091 -0.2449 0.4797 0.041 Uiso 1 1 calc R 0
C45 C 0.8200(11) -0.2247(10) 0.6222(9) 0.042(2) Uani 1 1 d . 0
H45A H 0.9146 -0.2035 0.6545 0.050 Uiso 1 1 calc R 0
H45B H 0.7887 -0.3020 0.6323 0.050 Uiso 1 1 calc R 0
C46 C 1.1671(17) -0.2243(15) 0.5443(13) 0.070(4) Uani 1 1 d . 0
C47 C 0.7139(12) 0.1642(10) 0.4571(10) 0.044(3) Uani 1 1 d . 0
C48 C 0.2741(14) 0.5912(13) 0.8980(12) 0.063(4) Uani 1 1 d . 0
C49 C 0.896(3) 0.074(3) 0.0747(18) 0.148(10) Uani 1 1 d DU 0
C50 C 0.9451(17) 0.4648(16) 0.6049(11) 0.073(4) Uani 1 1 d . 3
C51 C 0.124(2) 0.8250(15) 0.8495(18) 0.121(8) Uani 1 1 d D 3
C52 C 0.133(3) 0.517(2) 0.3289(19) 0.133(9) Uani 1 1 d . 3
C53 C 0.421(2) 0.959(2) 0.5183(14) 0.088(6) Uani 1 1 d DU 3
C54 C 0.5620(19) 0.386(2) 0.9316(18) 0.100(6) Uani 1 1 d D 3

loop_
_atom_site_aniso_label
_atom_site_aniso_U_11
_atom_site_aniso_U_22
_atom_site_aniso_U_33
_atom_site_aniso_U_23
_atom_site_aniso_U_13
_atom_site_aniso_U_12
Dy1 0.02632(18) 0.02602(19) 0.02846(19) 0.00356(13) 0.00890(13) 0.00049(13)
N1 0.049(5) 0.043(5) 0.030(5) 0.008(4) 0.012(4) 0.001(4)
N2 0.044(5) 0.032(4) 0.028(4) 0.007(3) 0.003(4) 0.000(4)
N3 0.039(5) 0.026(4) 0.031(4) 0.007(3) 0.007(4) 0.002(4)
N4 0.020(3) 0.031(4) 0.035(4) 0.006(3) 0.000(3) -0.001(3)
N5 0.023(4) 0.032(4) 0.037(4) 0.008(3) 0.009(3) 0.004(3)
N6 0.027(4) 0.030(4) 0.039(5) 0.009(3) 0.004(4) 0.001(3)
N7 0.036(5) 0.032(6) 0.077(8) 0.022(5) 0.008(5) 0.005(5)
N8 0.043(5) 0.027(5) 0.058(6) 0.012(4) 0.005(5) 0.011(5)
N9 0.080(9) 0.088(10) 0.064(8) 0.025(7) 0.000(7) -0.016(8)
N10 0.196(14) 0.185(14) 0.176(14) 0.056(10) 0.046(10) 0.022(10)
O1 0.040(5) 0.035(5) 0.026(5) -0.005(4) 0.010(4) -0.005(4)
O2 0.033(3) 0.032(4) 0.051(4) 0.012(3) 0.009(3) 0.001(3)
O3 0.028(4) 0.037(5) 0.021(4) -0.006(4) 0.003(3) -0.002(4)
O4 0.091(7) 0.079(7) 0.051(5) 0.032(5) 0.008(5) -0.012(6)
O5 0.080(7) 0.063(6) 0.082(7) 0.032(5) 0.026(6) 0.016(5)
O6 0.044(5) 0.107(10) 0.065(7) 0.007(7) -0.004(5) 0.009(6)
O7 0.131(8) 0.098(7) 0.100(7) 0.051(6) 0.017(7) -0.009(6)
O8 0.213(13) 0.237(14) 0.194(13) 0.071(9) 0.064(10) -0.006(9)
S1 0.177(6) 0.172(6) 0.195(7) 0.029(5) -0.020(5) 0.127(6)
S2 0.066(2) 0.065(2) 0.090(3) -0.004(2) -0.014(2) 0.037(2)
S3 0.080(3) 0.122(4) 0.061(2) 0.017(2) -0.006(2) -0.037(3)
S4 0.219(8) 0.186(7) 0.152(6) 0.079(5) 0.000(6) -0.004(6)
C1 0.037(5) 0.045(6) 0.024(5) 0.004(4) 0.008(4) -0.005(5)
C2 0.038(5) 0.042(6) 0.025(5) 0.005(4) 0.005(4) -0.004(5)
C3 0.066(9) 0.041(8) 0.045(7) 0.011(6) 0.018(7) -0.009(7)
C4 0.062(8) 0.069(10) 0.047(8) 0.002(7) 0.021(7) -0.026(7)
C5 0.054(7) 0.084(10) 0.041(7) -0.010(7) 0.024(6) -0.009(7)
C6 0.027(6) 0.053(9) 0.029(6) -0.002(5) 0.000(6) -0.006(6)
C7 0.133(18) 0.110(17) 0.112(17) 0.006(13) 0.092(16) -0.027(14)
C8 0.036(5) 0.047(7) 0.035(6) -0.008(5) 0.006(5) 0.003(5)
C9 0.051(6) 0.031(5) 0.031(5) 0.001(4) 0.010(5) -0.006(5)
C10 0.073(8) 0.047(7) 0.032(6) -0.005(5) 0.020(6) 0.003(6)
C11 0.111(12) 0.046(7) 0.027(6) -0.004(5) 0.016(7) -0.011(7)
C12 0.085(9) 0.046(7) 0.030(6) 0.007(5) -0.010(6) -0.024(7)
C13 0.064(7) 0.056(7) 0.037(6) 0.019(5) -0.012(6) -0.018(6)
C14 0.058(6) 0.034(5) 0.028(5) 0.009(4) 0.010(5) 0.001(5)
C15 0.034(5) 0.033(5) 0.044(6) 0.013(4) -0.007(5) -0.002(4)
C16 0.035(7) 0.039(6) 0.017(6) 0.009(5) 0.006(6) 0.011(6)
C17 0.039(6) 0.034(8) 0.031(6) 0.004(5) 0.007(5) 0.001(6)
C18 0.047(6) 0.032(6) 0.047(7) 0.002(6) 0.019(6) -0.004(5)
C19 0.064(11) 0.028(7) 0.059(10) 0.013(7) 0.036(9) 0.008(7)
C20 0.032(6) 0.019(7) 0.035(6) 0.004(5) 0.013(5) -0.003(5)
C21 0.031(6) 0.026(5) 0.053(8) 0.020(6) 0.027(6) 0.010(4)
C22 0.063(8) 0.056(8) 0.063(8) 0.004(6) 0.020(7) -0.030(7)
C23 0.052(6) 0.025(5) 0.040(6) 0.010(4) 0.020(5) 0.011(4)
C24 0.038(5) 0.032(6) 0.038(6) 0.001(4) 0.008(5) 0.002(4)
C25 0.054(6) 0.030(5) 0.050(6) 0.010(5) 0.014(6) -0.010(5)
C26 0.065(8) 0.046(7) 0.065(8) 0.011(6) 0.037(7) -0.008(6)
C27 0.046(7) 0.054(8) 0.075(9) 0.001(7) 0.040(7) -0.014(6)
C28 0.037(6) 0.037(6) 0.060(8) 0.002(5) 0.028(6) -0.001(5)
C29 0.045(7) 0.020(6) 0.028(6) 0.002(5) 0.006(5) -0.002(5)
C30 0.037(7) 0.034(6) 0.041(7) 0.010(5) 0.007(6) 0.014(6)
C31 0.050(6) 0.021(5) 0.034(5) 0.007(4) 0.020(5) 0.011(4)
C32 0.039(5) 0.021(5) 0.039(5) 0.003(4) 0.010(4) 0.007(4)
C33 0.040(5) 0.032(5) 0.030(5) -0.003(4) 0.006(4) -0.009(4)
C34 0.027(4) 0.039(6) 0.035(5) 0.007(4) 0.003(4) 0.003(4)
C35 0.031(5) 0.031(5) 0.027(5) 0.009(4) 0.006(4) 0.004(4)
C36 0.028(4) 0.028(5) 0.030(5) 0.007(4) 0.008(4) 0.007(4)
C37 0.050(6) 0.073(9) 0.030(6) 0.002(5) 0.003(5) -0.005(6)
C38 0.025(4) 0.041(6) 0.041(6) 0.013(5) 0.005(4) 0.012(4)
C39 0.028(5) 0.026(5) 0.029(5) 0.001(4) 0.006(5) -0.005(4)
C40 0.046(8) 0.051(8) 0.025(7) 0.007(6) -0.017(6) -0.006(7)
C41 0.075(12) 0.052(11) 0.054(9) 0.013(8) -0.005(8) -0.035(9)
C42 0.074(12) 0.046(10) 0.055(11) 0.006(8) 0.018(10) -0.031(9)
C43 0.048(7) 0.036(9) 0.039(7) 0.011(6) 0.005(6) -0.024(7)
C44 0.038(6) 0.034(6) 0.031(6) 0.009(5) 0.010(5) -0.002(5)
C45 0.037(5) 0.042(6) 0.045(6) 0.021(5) -0.004(5) -0.013(5)
C46 0.076(10) 0.054(9) 0.066(10) -0.006(7) 0.004(8) 0.030(8)
C47 0.051(6) 0.023(5) 0.046(7) -0.003(5) 0.004(6) 0.009(5)
C48 0.058(8) 0.065(9) 0.062(9) 0.022(7) 0.005(7) -0.012(7)
C49 0.158(13) 0.156(13) 0.137(13) 0.044(9) 0.042(10) 0.035(10)
C50 0.092(11) 0.088(11) 0.056(8) 0.039(8) 0.014(8) 0.035(9)
C51 0.131(18) 0.120(18) 0.110(16) 0.062(14) -0.023(14) -0.030(15)
C52 0.20(3) 0.13(2) 0.092(15) 0.037(14) 0.062(18) 0.03(2)
C53 0.076(9) 0.114(10) 0.072(8) 0.020(8) 0.017(8) 0.021(8)
C54 0.071(10) 0.116(17) 0.113(16) 0.038(13) 0.008(11) 0.017(11)

loop_
_atom_type_symbol
_atom_type_description
_atom_type_scat_dispersion_real
_atom_type_scat_dispersion_imag
_atom_type_scat_source
C C 0.0033 0.0016 'International Tables Vol C Tables 4.2.6.8 and 6.1.1.4'
H H 0.0000 0.0000 'International Tables Vol C Tables 4.2.6.8 and 6.1.1.4'
N N 0.0061 0.0033 'International Tables Vol C Tables 4.2.6.8 and 6.1.1.4'
O O 0.0106 0.0060 'International Tables Vol C Tables 4.2.6.8 and 6.1.1.4'
S S 0.1246 0.1234 'International Tables Vol C Tables 4.2.6.8 and 6.1.1.4'
Dy Dy -0.1892 4.4098 'International Tables Vol C Tables 4.2.6.8 and 6.1.1.4'

loop_
_geom_angle_atom_site_label_1
_geom_angle_atom_site_label_2
_geom_angle_atom_site_label_3
_geom_angle
O3 Dy1 O2 85.1(3)
O3 Dy1 O1 170.1(4)
O2 Dy1 O1 85.0(3)
O3 Dy1 N7 84.7(4)
O2 Dy1 N7 80.7(3)
O1 Dy1 N7 93.9(4)
O3 Dy1 N8 97.3(4)
O2 Dy1 N8 81.9(3)
O1 Dy1 N8 81.0(4)
N7 Dy1 N8 162.3(3)
O3 Dy1 N5 76.7(3)
O2 Dy1 N5 146.8(3)
O1 Dy1 N5 111.9(3)
N7 Dy1 N5 124.1(3)
N8 Dy1 N5 73.3(3)
O3 Dy1 N6 111.0(3)
O2 Dy1 N6 146.6(3)
O1 Dy1 N6 77.8(3)
N7 Dy1 N6 72.3(3)
N8 Dy1 N6 122.5(3)
N5 Dy1 N6 66.6(3)
C9 N1 C8 113.7(8)
C15 N2 C14 115.4(8)
C23 N3 C24 115.1(8)
C29 N4 C30 116.4(9)
C39 N5 C38 115.4(8)
C39 N5 Dy1 114.4(6)
C38 N5 Dy1 111.8(6)
C44 N6 C45 113.9(8)
C44 N6 Dy1 118.0(7)
C45 N6 Dy1 110.9(6)
C46 N7 Dy1 174.6(13)
C47 N8 Dy1 154.9(10)
C1 O1 Dy1 130.6(7)
C21 O2 Dy1 172.9(7)
C36 O3 Dy1 138.4(8)
O1 C1 C2 120.8(10)
O1 C1 C6 119.8(11)
C2 C1 C6 119.2(10)
C1 C2 C3 119.9(11)
C1 C2 C45 119.2(9)
C3 C2 C45 121.0(11)
C4 C3 C2 122.1(13)
C3 C4 C5 119.0(13)
C3 C4 C7 121.4(15)
C5 C4 C7 119.4(15)
C6 C5 C4 121.5(13)
C5 C6 C1 118.1(14)
C5 C6 C8 121.9(13)
C1 C6 C8 120.0(11)
C6 C8 N1 113.0(10)
N1 C9 C10 109.3(10)
N1 C9 C14 110.4(8)
C10 C9 C14 110.9(9)
C9 C10 C11 112.2(11)
C12 C11 C10 108.7(10)
C13 C12 C11 111.8(10)
C12 C13 C14 112.0(11)
N2 C14 C13 108.7(9)
N2 C14 C9 111.4(8)
C13 C14 C9 111.8(9)
N2 C15 C16 112.6(9)
C21 C16 C17 122.2(12)
C21 C16 C15 119.0(11)
C17 C16 C15 118.8(11)
C18 C17 C16 121.3(14)
C17 C18 C19 117.3(13)
C17 C18 C22 121.3(14)
C19 C18 C22 121.4(14)
C18 C19 C20 122.5(15)
C21 C20 C19 119.0(14)
C21 C20 C23 120.5(12)
C19 C20 C23 120.4(13)
O2 C21 C16 122.8(12)
O2 C21 C20 119.6(14)
C16 C21 C20 117.7(12)
C20 C23 N3 113.3(9)
C29 C24 N3 110.5(9)
C29 C24 C25 109.1(9)
N3 C24 C25 109.8(9)
C26 C25 C24 113.5(10)
C27 C26 C25 109.7(10)
C26 C27 C28 111.1(11)
C27 C28 C29 111.4(10)
N4 C29 C24 111.8(10)
N4 C29 C28 109.4(10)
C24 C29 C28 110.9(9)
N4 C30 C31 107.7(9)
C32 C31 C36 120.1(10)
C32 C31 C30 120.8(9)
C36 C31 C30 119.0(9)
C33 C32 C31 121.6(9)
C32 C33 C34 117.7(9)
C32 C33 C37 122.2(10)
C34 C33 C37 120.1(10)
C33 C34 C35 122.1(9)
C36 C35 C34 120.5(9)
C36 C35 C38 119.7(8)
C34 C35 C38 119.6(9)
O3 C36 C35 122.5(9)
O3 C36 C31 119.5(9)
C35 C36 C31 118.0(9)
N5 C38 C35 114.5(8)
N5 C39 C44 109.5(9)
N5 C39 C40 112.2(11)
C44 C39 C40 111.4(10)
C39 C40 C41 108.6(13)
C42 C41 C40 113.2(14)
C43 C42 C41 110.5(16)
C42 C43 C44 113.4(15)
N6 C44 C43 115.1(12)
N6 C44 C39 106.8(9)
C43 C44 C39 112.3(11)
N6 C45 C2 114.6(9)
N7 C46 S1 176.1(18)
N8 C47 S2 176.2(12)
N9 C48 S3 178.8(16)
N10 C49 S4 170(4)

loop_
_geom_bond_atom_site_label_1
_geom_bond_atom_site_label_2
_geom_bond_distance
Dy1 O3 2.194(10)
Dy1 O2 2.202(7)
Dy1 O1 2.239(10)
Dy1 N7 2.406(10)
Dy1 N8 2.446(9)
Dy1 N5 2.520(8)
Dy1 N6 2.531(8)
N1 C9 1.480(14)
N1 C8 1.532(14)
N2 C15 1.469(14)
N2 C14 1.508(13)
N3 C23 1.502(12)
N3 C24 1.530(13)
N4 C29 1.472(14)
N4 C30 1.513(15)
N5 C39 1.473(13)
N5 C38 1.492(13)
N6 C44 1.492(14)
N6 C45 1.498(14)
N7 C46 1.101(17)
N8 C47 1.150(14)
N9 C48 1.169(19)
N10 C49 1.112(10)
O1 C1 1.358(14)
O2 C21 1.326(13)
O3 C36 1.367(13)
O4 C50 1.372(16)
O5 C52 1.39(3)
O6 C53 1.452(10)
O7 C51 1.448(10)
O8 C54 1.457(10)
S1 C46 1.657(17)
S2 C47 1.628(12)
S3 C48 1.604(15)
S4 C49 1.607(10)
C1 C2 1.360(15)
C1 C6 1.442(18)
C2 C3 1.391(17)
C2 C45 1.511(16)
C3 C4 1.34(2)
C4 C5 1.39(2)
C4 C7 1.55(2)
C5 C6 1.370(19)
C6 C8 1.48(2)
C9 C10 1.523(14)
C9 C14 1.530(16)
C10 C11 1.531(19)
C11 C12 1.53(2)
C12 C13 1.519(18)
C13 C14 1.526(15)
C15 C16 1.559(17)
C16 C21 1.38(2)
C16 C17 1.39(2)
C17 C18 1.360(18)
C18 C19 1.38(2)
C18 C22 1.512(17)
C19 C20 1.41(2)
C20 C21 1.394(18)
C20 C23 1.479(19)
C24 C29 1.526(15)
C24 C25 1.538(15)
C25 C26 1.493(16)
C26 C27 1.493(18)
C27 C28 1.52(2)
C28 C29 1.536(17)
C30 C31 1.544(16)
C31 C32 1.386(15)
C31 C36 1.419(13)
C32 C33 1.373(14)
C33 C34 1.383(14)
C33 C37 1.523(15)
C34 C35 1.386(14)
C35 C36 1.372(13)
C35 C38 1.529(13)
C39 C44 1.534(16)
C39 C40 1.542(16)
C40 C41 1.58(2)
C41 C42 1.52(3)
C42 C43 1.45(3)
C43 C44 1.499(17)
